data_7720842
loop_
_publ_author_name
'Kumar, Hemant'
'Kelley, Steven P.'
'Batra, Tanya'
'Nagendran, Selvarajan'
'Walensky, Justin R.'

_publ_section_title
;
 Aluminum dihydride from E(IV) precursors (E = Si, Ge) and its
 bond-activation reactivities.
;
_journal_issue 16
_journal_name_full 'Dalton transactions (Cambridge, England : 2003)'
_journal_page_first 6453
_journal_page_last 6461
_journal_paper_doi 10.1039/d6dt00474a
_journal_volume 55
_journal_year 2026
_chemical_formula_moiety 'C15 H24 Cl2 N2 Si'
_chemical_formula_sum 'C15 H24 Cl2 N2 Si'
_chemical_formula_weight 331.35
_space_group_crystal_system monoclinic
_space_group_IT_number 14
_space_group_name_Hall '-P 2yn'
_space_group_name_H-M_alt 'P 1 21/n 1'
_atom_sites_solution_hydrogens mixed
_atom_sites_solution_primary direct
_atom_sites_solution_secondary difmap
_audit_creation_date 2025-07-22
_audit_creation_method
;
Olex2 1.2
(compiled 2018.05.29 svn.r3508 for OlexSys, GUI svn.r5506)
;
_audit_update_record
;
2026-02-19 deposited with the CCDC.	2026-04-02 downloaded from the CCDC.
;
_cell_angle_alpha 90
_cell_angle_beta 93.9395(19)
_cell_angle_gamma 90
_cell_formula_units_Z 4
_cell_length_a 9.3108(5)
_cell_length_b 15.1785(8)
_cell_length_c 12.2478(6)
_cell_measurement_reflns_used 9804
_cell_measurement_temperature 173.0
_cell_measurement_theta_max 28.27
_cell_measurement_theta_min 2.57
_cell_volume 1726.82(16)
_computing_cell_refinement 'Bruker Apex4 V.2022.1-1/SAINT V8.40B'
_computing_data_collection 'Bruker Apex4 V.2022.1-1'
_computing_data_reduction 'Bruker Apex4 V.2022.1-1/SAINT V8.40B'
_computing_molecular_graphics 'Olex2 (Dolomanov et al., 2009)'
_computing_publication_material 'Olex2 (Dolomanov et al., 2009)'
_computing_structure_refinement 'ShelXL (Sheldrick, 2015)'
_computing_structure_solution 'ShelXS (Sheldrick, 2008)'
_diffrn_ambient_temperature 173.0
_diffrn_measured_fraction_theta_full 0.991
_diffrn_measured_fraction_theta_max 0.983
_diffrn_measurement_device_type 'Bruker Photon II CMOS area detector'
_diffrn_measurement_method 'shutterless omega and phi scans'
_diffrn_radiation_monochromator 'mirror optics'
_diffrn_radiation_type MoK\a
_diffrn_radiation_wavelength 0.71073
_diffrn_reflns_av_R_equivalents 0.0459
_diffrn_reflns_av_unetI/netI 0.0210
_diffrn_reflns_Laue_measured_fraction_full 0.991
_diffrn_reflns_Laue_measured_fraction_max 0.983
_diffrn_reflns_limit_h_max 12
_diffrn_reflns_limit_h_min -12
_diffrn_reflns_limit_k_max 20
_diffrn_reflns_limit_k_min -20
_diffrn_reflns_limit_l_max 15
_diffrn_reflns_limit_l_min -16
_diffrn_reflns_number 60804
_diffrn_reflns_point_group_measured_fraction_full 0.991
_diffrn_reflns_point_group_measured_fraction_max 0.983
_diffrn_reflns_theta_full 25.242
_diffrn_reflns_theta_max 28.278
_diffrn_reflns_theta_min 2.571
_diffrn_source 'Incoatec IMuS microfocus Mo tube'
_diffrn_standards_number 0
_exptl_absorpt_coefficient_mu 0.438
_exptl_absorpt_correction_T_max 0.7457
_exptl_absorpt_correction_T_min 0.6845
_exptl_absorpt_correction_type multi-scan
_exptl_absorpt_process_details 'Bruker AXScale'
_exptl_crystal_colour yellow
_exptl_crystal_colour_primary yellow
_exptl_crystal_density_diffrn 1.275
_exptl_crystal_description block
_exptl_crystal_F_000 704
_exptl_crystal_size_max 0.21
_exptl_crystal_size_mid 0.14
_exptl_crystal_size_min 0.08
_refine_diff_density_max 0.730
_refine_diff_density_min -0.228
_refine_diff_density_rms 0.051
_refine_ls_extinction_method none
_refine_ls_goodness_of_fit_ref 1.146
_refine_ls_hydrogen_treatment refxyz
_refine_ls_matrix_type full
_refine_ls_number_parameters 253
_refine_ls_number_reflns 4212
_refine_ls_number_restraints 0
_refine_ls_restrained_S_all 1.146
_refine_ls_R_factor_all 0.0503
_refine_ls_R_factor_gt 0.0375
_refine_ls_shift/su_max 0.001
_refine_ls_shift/su_mean 0.000
_refine_ls_structure_factor_coef Fsqd
_refine_ls_weighting_details 'w=1/[\s^2^(Fo^2^)+(0.0175P)^2^+1.3140P] where P=(Fo^2^+2Fc^2^)/3'
_refine_ls_weighting_scheme calc
_refine_ls_wR_factor_gt 0.0735
_refine_ls_wR_factor_ref 0.0787
_reflns_Friedel_coverage 0.000
_reflns_number_gt 3629
_reflns_number_total 4212
_reflns_threshold_expression 'I > 2\s(I)'
_cod_data_source_file d6dt00474a2.cif
_cod_data_source_block 1
_cod_depositor_comments 'Adding full bibliography for 7720842--7720848.cif.'
_cod_database_code 7720842
_shelx_shelxl_version_number 2019/3
_shelx_space_group_comment
;
The symmetry employed for this shelxl refinement is uniquely defined
by the following loop, which should always be used as a source of
symmetry information in preference to the above space-group names.
They are only intended as comments.
;
_shelx_estimated_absorpt_t_max 0.966
_shelx_estimated_absorpt_t_min 0.914
_olex2_refinement_description
;
1. Fixed Uiso
 At 1.2 times of:
  All C(H) groups, All C(H,H) groups
 At 1.5 times of:
  All C(H,H,H) groups, All C(H,H,H,H) groups
;
_olex2_submission_special_instructions 'No special instructions were received'

loop_
_space_group_symop_operation_xyz
'x, y, z'
'-x+1/2, y+1/2, -z+1/2'
'-x, -y, -z'
'x-1/2, -y-1/2, z-1/2'

loop_
_atom_site_label
_atom_site_type_symbol
_atom_site_fract_x
_atom_site_fract_y
_atom_site_fract_z
_atom_site_U_iso_or_equiv
_atom_site_adp_type
_atom_site_occupancy
_atom_site_site_symmetry_order
_atom_site_calc_flag
_atom_site_refinement_flags_posn
_atom_site_refinement_flags_adp
_atom_site_refinement_flags_occupancy
_atom_site_disorder_assembly
_atom_site_disorder_group
Si1 Si 0.93609(5) 0.16639(3) 0.82634(3) 0.02061(10) Uani 1 1 d . . . . .
Cl2 Cl 1.08719(4) 0.14371(3) 0.69662(3) 0.03333(11) Uani 1 1 d . . . . .
Cl1 Cl 0.91986(5) 0.30224(3) 0.78782(4) 0.03456(11) Uani 1 1 d . . . . .
N1 N 0.81539(14) 0.17865(8) 0.93916(10) 0.0200(3) Uani 1 1 d . . . . .
N2 N 0.79680(14) 0.09594(8) 0.76756(10) 0.0198(3) Uani 1 1 d . . . . .
C7 C 0.67388(16) 0.09149(9) 0.82355(11) 0.0187(3) Uani 1 1 d . . . . .
C5 C 0.42242(19) 0.02839(12) 0.83329(14) 0.0290(4) Uani 1 1 d . . . . .
H4 H 0.364(2) -0.0118(14) 0.7929(16) 0.035 Uiso 1 1 d R . . . .
C1 C 0.68493(16) 0.14474(9) 0.92321(12) 0.0192(3) Uani 1 1 d . . . . .
C2 C 0.57343(17) 0.16088(11) 0.99395(13) 0.0239(3) Uani 1 1 d . . . . .
H6 H 0.598(2) 0.2008(13) 1.0506(16) 0.029 Uiso 1 1 d R . . . .
C8 C 0.86423(18) 0.22654(11) 1.03939(13) 0.0238(3) Uani 1 1 d . . . . .
H7A H 0.799(2) 0.2744(13) 1.0507(15) 0.029 Uiso 1 1 d R . . . .
H7B H 0.958(2) 0.2523(13) 1.0262(15) 0.029 Uiso 1 1 d R . . . .
C12 C 0.79898(18) 0.04294(11) 0.66612(13) 0.0241(3) Uani 1 1 d . . . . .
H8A H 0.767(2) -0.0189(13) 0.6836(15) 0.029 Uiso 1 1 d R . . . .
H8B H 0.896(2) 0.0394(12) 0.6487(15) 0.029 Uiso 1 1 d R . . . .
C9 C 0.88293(19) 0.16868(11) 1.14177(13) 0.0271(3) Uani 1 1 d . . . . .
H9 H 0.788(2) 0.1474(13) 1.1585(16) 0.033 Uiso 1 1 d R . . . .
C6 C 0.55672(18) 0.03883(11) 0.79027(13) 0.0245(3) Uani 1 1 d . . . . .
H10 H 0.569(2) 0.0039(13) 0.7294(16) 0.029 Uiso 1 1 d R . . . .
C4 C 0.36625(18) 0.06805(12) 0.92115(15) 0.0298(4) Uani 1 1 d . . . . .
H11 H 0.270(2) 0.0529(13) 0.9348(16) 0.036 Uiso 1 1 d R . . . .
C3 C 0.43590(18) 0.12838(12) 0.99236(14) 0.0282(3) Uani 1 1 d . . . . .
H12 H 0.380(2) 0.1497(13) 1.0480(16) 0.034 Uiso 1 1 d R . . . .
C13 C 0.70796(19) 0.07986(12) 0.56746(13) 0.0287(4) Uani 1 1 d . . . . .
H13 H 0.612(2) 0.0899(13) 0.5899(16) 0.034 Uiso 1 1 d R . . . .
C11 C 0.9440(3) 0.22452(15) 1.23730(16) 0.0410(5) Uani 1 1 d . . . . .
H14A H 1.041(3) 0.2460(17) 1.223(2) 0.061 Uiso 1 1 d R . . . .
H14B H 0.952(3) 0.1894(17) 1.305(2) 0.061 Uiso 1 1 d R . . . .
H14C H 0.884(3) 0.2742(18) 1.250(2) 0.061 Uiso 1 1 d R . . . .
C10 C 0.9785(3) 0.08906(14) 1.12555(17) 0.0405(5) Uani 1 1 d . . . . .
H15A H 0.944(3) 0.0535(17) 1.062(2) 0.061 Uiso 1 1 d R . . . .
H15B H 0.977(3) 0.0517(17) 1.191(2) 0.061 Uiso 1 1 d R . . . .
H15C H 1.078(3) 0.1080(17) 1.115(2) 0.061 Uiso 1 1 d R . . . .
C15 C 0.7654(2) 0.16726(15) 0.52853(17) 0.0411(5) Uani 1 1 d . . . . .
H16A H 0.768(3) 0.2123(17) 0.587(2) 0.062 Uiso 1 1 d R . . . .
H16B H 0.706(3) 0.1888(17) 0.465(2) 0.062 Uiso 1 1 d R . . . .
H16C H 0.862(3) 0.1587(17) 0.504(2) 0.062 Uiso 1 1 d R . . . .
C14 C 0.7015(3) 0.01122(19) 0.47664(19) 0.0569(6) Uani 1 1 d . . . . .
H17A H 0.798(3) -0.001(2) 0.457(2) 0.085 Uiso 1 1 d R . . . .
H17B H 0.640(3) 0.033(2) 0.411(3) 0.085 Uiso 1 1 d R . . . .
H17C H 0.662(3) -0.045(2) 0.501(2) 0.085 Uiso 1 1 d R . . . .
H1 H 1.068(3) 0.1454(19) 0.910(2) 0.085 Uiso 1 1 d R . . . .

loop_
_atom_site_aniso_label
_atom_site_aniso_U_11
_atom_site_aniso_U_22
_atom_site_aniso_U_33
_atom_site_aniso_U_23
_atom_site_aniso_U_13
_atom_site_aniso_U_12
Si1 0.0212(2) 0.0218(2) 0.0187(2) 0.00075(16) 0.00036(15) -0.00176(16)
Cl2 0.0270(2) 0.0446(3) 0.0293(2) -0.00077(18) 0.00878(16) -0.00299(18)
Cl1 0.0492(3) 0.02187(19) 0.0328(2) 0.00443(16) 0.00417(18) -0.00562(18)
N1 0.0229(6) 0.0196(6) 0.0172(6) -0.0014(5) -0.0009(5) -0.0009(5)
N2 0.0230(6) 0.0194(6) 0.0169(6) -0.0016(5) 0.0007(5) -0.0001(5)
C7 0.0232(7) 0.0174(7) 0.0154(7) 0.0025(5) -0.0007(5) 0.0010(5)
C5 0.0281(8) 0.0307(9) 0.0275(8) 0.0021(7) -0.0031(7) -0.0096(7)
C1 0.0230(7) 0.0174(7) 0.0170(7) 0.0024(5) -0.0010(5) 0.0018(6)
C2 0.0256(8) 0.0255(8) 0.0206(7) -0.0018(6) 0.0009(6) 0.0038(6)
C8 0.0283(8) 0.0210(7) 0.0218(8) -0.0053(6) -0.0007(6) -0.0027(6)
C12 0.0279(8) 0.0242(8) 0.0202(7) -0.0053(6) 0.0024(6) 0.0012(6)
C9 0.0312(9) 0.0296(8) 0.0200(8) -0.0022(6) -0.0026(6) -0.0038(7)
C6 0.0293(8) 0.0238(8) 0.0201(7) -0.0011(6) -0.0004(6) -0.0051(6)
C4 0.0213(8) 0.0362(9) 0.0321(9) 0.0057(7) 0.0022(7) -0.0027(7)
C3 0.0256(8) 0.0321(9) 0.0275(8) 0.0023(7) 0.0057(7) 0.0059(7)
C13 0.0287(9) 0.0384(9) 0.0188(8) -0.0051(7) -0.0001(6) -0.0025(7)
C11 0.0496(12) 0.0475(12) 0.0245(9) -0.0112(8) -0.0062(8) 0.0005(10)
C10 0.0586(13) 0.0322(10) 0.0292(10) -0.0001(8) -0.0066(9) 0.0085(9)
C15 0.0409(11) 0.0513(12) 0.0300(10) 0.0143(9) -0.0042(8) -0.0045(9)
C14 0.0685(16) 0.0687(16) 0.0321(11) -0.0227(11) -0.0076(11) 0.0017(13)

loop_
_atom_type_symbol
_atom_type_description
_atom_type_scat_dispersion_real
_atom_type_scat_dispersion_imag
_atom_type_scat_source
C C 0.0033 0.0016 'International Tables Vol C Tables 4.2.6.8 and 6.1.1.4'
H H 0.0000 0.0000 'International Tables Vol C Tables 4.2.6.8 and 6.1.1.4'
N N 0.0061 0.0033 'International Tables Vol C Tables 4.2.6.8 and 6.1.1.4'
Si Si 0.0817 0.0704 'International Tables Vol C Tables 4.2.6.8 and 6.1.1.4'
Cl Cl 0.1484 0.1585 'International Tables Vol C Tables 4.2.6.8 and 6.1.1.4'

loop_
_geom_angle_atom_site_label_1
_geom_angle_atom_site_label_2
_geom_angle_atom_site_label_3
_geom_angle
_geom_angle_site_symmetry_1
_geom_angle_site_symmetry_3
_geom_angle_publ_flag
Cl2 Si1 H1 86.0(10) . . ?
Cl1 Si1 Cl2 91.75(2) . . ?
Cl1 Si1 H1 112.4(10) . . ?
N1 Si1 Cl2 176.15(5) . . ?
N1 Si1 Cl1 91.76(4) . . ?
N1 Si1 H1 91.2(10) . . ?
N2 Si1 Cl2 95.54(4) . . ?
N2 Si1 Cl1 116.90(5) . . ?
N2 Si1 N1 84.27(6) . . ?
N2 Si1 H1 130.6(10) . . ?
C1 N1 Si1 116.75(10) . . ?
C1 N1 C8 122.95(13) . . ?
C8 N1 Si1 120.28(10) . . ?
C7 N2 Si1 115.64(10) . . ?
C7 N2 C12 116.82(13) . . ?
C12 N2 Si1 127.54(11) . . ?
N2 C7 C1 112.08(13) . . ?
N2 C7 C6 123.01(14) . . ?
C6 C7 C1 124.85(14) . . ?
C6 C5 H4 112.2(12) . . ?
C4 C5 H4 117.6(12) . . ?
C4 C5 C6 130.28(16) . . ?
N1 C1 C7 110.49(13) . . ?
N1 C1 C2 123.12(14) . . ?
C2 C1 C7 126.38(14) . . ?
C1 C2 H6 114.3(12) . . ?
C3 C2 C1 130.63(15) . . ?
C3 C2 H6 115.1(12) . . ?
N1 C8 H7A 109.4(11) . . ?
N1 C8 H7B 106.7(11) . . ?
N1 C8 C9 114.28(13) . . ?
H7A C8 H7B 107.5(16) . . ?
C9 C8 H7A 110.6(11) . . ?
C9 C8 H7B 108.1(11) . . ?
N2 C12 H8A 107.7(11) . . ?
N2 C12 H8B 106.8(11) . . ?
N2 C12 C13 115.07(13) . . ?
H8A C12 H8B 107.1(15) . . ?
C13 C12 H8A 110.6(11) . . ?
C13 C12 H8B 109.2(11) . . ?
C8 C9 H9 108.0(12) . . ?
C11 C9 C8 109.00(15) . . ?
C11 C9 H9 108.6(12) . . ?
C10 C9 C8 112.53(15) . . ?
C10 C9 H9 108.0(12) . . ?
C10 C9 C11 110.57(16) . . ?
C7 C6 C5 131.16(16) . . ?
C7 C6 H10 115.1(12) . . ?
C5 C6 H10 113.7(12) . . ?
C5 C4 H11 116.6(12) . . ?
C5 C4 C3 126.50(16) . . ?
C3 C4 H11 116.9(12) . . ?
C2 C3 C4 129.74(16) . . ?
C2 C3 H12 115.5(12) . . ?
C4 C3 H12 114.8(12) . . ?
C12 C13 H13 107.8(12) . . ?
C15 C13 C12 112.28(15) . . ?
C15 C13 H13 107.8(12) . . ?
C15 C13 C14 111.43(18) . . ?
C14 C13 C12 108.52(17) . . ?
C14 C13 H13 108.9(12) . . ?
C9 C11 H14A 110.0(15) . . ?
C9 C11 H14B 110.5(15) . . ?
C9 C11 H14C 111.8(16) . . ?
H14A C11 H14B 108(2) . . ?
H14A C11 H14C 109(2) . . ?
H14B C11 H14C 108(2) . . ?
C9 C10 H15A 112.0(15) . . ?
C9 C10 H15B 108.2(15) . . ?
C9 C10 H15C 110.4(15) . . ?
H15A C10 H15B 108(2) . . ?
H15A C10 H15C 109(2) . . ?
H15B C10 H15C 110(2) . . ?
C13 C15 H16A 111.4(15) . . ?
C13 C15 H16B 110.5(15) . . ?
C13 C15 H16C 109.4(15) . . ?
H16A C15 H16B 109(2) . . ?
H16A C15 H16C 110(2) . . ?
H16B C15 H16C 106(2) . . ?
C13 C14 H17A 108.5(18) . . ?
C13 C14 H17B 110.5(17) . . ?
C13 C14 H17C 111.3(18) . . ?
H17A C14 H17B 111(2) . . ?
H17A C14 H17C 107(3) . . ?
H17B C14 H17C 109(2) . . ?

loop_
_geom_bond_atom_site_label_1
_geom_bond_atom_site_label_2
_geom_bond_distance
_geom_bond_site_symmetry_2
_geom_bond_publ_flag
Si1 Cl2 2.2201(6) . ?
Si1 Cl1 2.1183(6) . ?
Si1 N1 1.8494(13) . ?
Si1 N2 1.7932(13) . ?
Si1 H1 1.58(3) . ?
N1 C1 1.3213(19) . ?
N1 C8 1.4716(19) . ?
N2 C7 1.3757(19) . ?
N2 C12 1.4815(19) . ?
C7 C1 1.462(2) . ?
C7 C6 1.391(2) . ?
C5 H4 0.94(2) . ?
C5 C6 1.399(2) . ?
C5 C4 1.368(3) . ?
C1 C2 1.418(2) . ?
C2 H6 0.94(2) . ?
C2 C3 1.371(2) . ?
C8 H7A 0.96(2) . ?
C8 H7B 0.983(19) . ?
C8 C9 1.531(2) . ?
C12 H8A 1.012(19) . ?
C12 H8B 0.946(19) . ?
C12 C13 1.534(2) . ?
C9 H9 0.97(2) . ?
C9 C11 1.523(2) . ?
C9 C10 1.522(3) . ?
C6 H10 0.93(2) . ?
C4 H11 0.95(2) . ?
C4 C3 1.394(3) . ?
C3 H12 0.94(2) . ?
C13 H13 0.97(2) . ?
C13 C15 1.519(3) . ?
C13 C14 1.522(3) . ?
C11 H14A 0.99(3) . ?
C11 H14B 0.99(3) . ?
C11 H14C 0.96(3) . ?
C10 H15A 0.98(3) . ?
C10 H15B 0.98(3) . ?
C10 H15C 0.99(3) . ?
C15 H16A 0.99(3) . ?
C15 H16B 0.98(3) . ?
C15 H16C 0.98(3) . ?
C14 H17A 0.97(3) . ?
C14 H17B 1.01(3) . ?
C14 H17C 0.98(3) . ?
